data_4134202
loop_
_publ_author_name
'Shimomura, Keito'
'Kai, Hiroto'
'Nakamura, Yuma'
'Hong, Yongseok'
'Mori, Shigeki'
'Miki, Koji'
'Ohe, Kouichi'
'Notsuka, Yusuke'
'Yamaoka, Yoshihisa'
'Ishida, Masatoshi'
'Kim, Dongho'
'Furuta, Hiroyuki'

_publ_section_title
;
 Bis-Metal Complexes of Doubly N-Confused Dioxohexaphyrins as Potential
 Near Infrared-II Photoacoustic Dyes.
;
_journal_name_full 'Journal of the American Chemical Society'
_journal_paper_doi 10.1021/jacs.9b13475
_journal_year 2020
_chemical_formula_moiety 'C66 H10 Cu2 F30 N6 O2, 2(C H2 Cl2)'
_chemical_formula_sum 'C68 H14 Cl4 Cu2 F30 N6 O2'
_chemical_formula_weight 1785.73
_space_group_crystal_system monoclinic
_space_group_IT_number 15
_space_group_name_Hall '-I 2ya'
_space_group_name_H-M_alt 'I 1 2/a 1'
_atom_sites_solution_hydrogens geom
_atom_sites_solution_primary direct
_atom_sites_solution_secondary difmap
_audit_creation_method SHELXL-2014/7
_cell_angle_alpha 90
_cell_angle_beta 97.891(4)
_cell_angle_gamma 90
_cell_formula_units_Z 4
_cell_length_a 9.4761(5)
_cell_length_b 25.9270(9)
_cell_length_c 25.4632(9)
_cell_measurement_reflns_used 13762
_cell_measurement_temperature 100(2)
_cell_measurement_theta_max 31.14
_cell_measurement_theta_min 2.24
_cell_volume 6196.7(5)
_computing_cell_refinement 'CrysAlisPro 1.171.38.41 (Rigaku OD, 2015)'
_computing_data_collection 'CrystalClear (Rigaku Inc., 2008)'
_computing_data_reduction 'CrysAlisPro 1.171.38.41 (Rigaku OD, 2015)'
_computing_molecular_graphics 'CrystalStructure 4.2.1 (Rigaku, 2016)'
_computing_publication_material 'CrystalStructure 4.2.1'
_computing_structure_refinement 'SHELXL-2014/7 (Sheldrick, 2014)'
_computing_structure_solution 'SIR2011 (Burla, et al., 2012)'
_diffrn_ambient_temperature 100(2)
_diffrn_detector_area_resol_mean 7.111
_diffrn_measured_fraction_theta_full 0.999
_diffrn_measured_fraction_theta_max 0.999
_diffrn_measurement_device_type 'Rigaku Saturn724'
_diffrn_measurement_method \w
_diffrn_radiation_type MoK\a
_diffrn_radiation_wavelength 0.71075
_diffrn_reflns_av_R_equivalents 0.0646
_diffrn_reflns_av_unetI/netI 0.0414
_diffrn_reflns_Laue_measured_fraction_full 0.999
_diffrn_reflns_Laue_measured_fraction_max 0.999
_diffrn_reflns_limit_h_max 12
_diffrn_reflns_limit_h_min -12
_diffrn_reflns_limit_k_max 33
_diffrn_reflns_limit_k_min -33
_diffrn_reflns_limit_l_max 33
_diffrn_reflns_limit_l_min -33
_diffrn_reflns_number 50539
_diffrn_reflns_point_group_measured_fraction_full 0.999
_diffrn_reflns_point_group_measured_fraction_max 0.999
_diffrn_reflns_theta_full 25.242
_diffrn_reflns_theta_max 27.499
_diffrn_reflns_theta_min 1.615
_diffrn_source 'Varimax 50 kV 24 mA Rotating anode'
_exptl_absorpt_coefficient_mu 1.006
_exptl_absorpt_correction_T_max 0.970
_exptl_absorpt_correction_T_min 0.691
_exptl_absorpt_correction_type multi-scan
_exptl_absorpt_process_details
;
CrysAlisPro 1.171.38.41 (Rigaku Oxford Diffraction, 2015)
Empirical absorption correction using spherical harmonics,
 implemented in SCALE3 ABSPACK scaling algorithm.
;
_exptl_crystal_colour violet
_exptl_crystal_density_diffrn 1.914
_exptl_crystal_density_method 'not measured'
_exptl_crystal_description block
_exptl_crystal_F_000 3504
_exptl_crystal_size_max 0.150
_exptl_crystal_size_mid 0.050
_exptl_crystal_size_min 0.030
_refine_diff_density_max 0.880
_refine_diff_density_min -1.185
_refine_diff_density_rms 0.129
_refine_ls_extinction_method none
_refine_ls_goodness_of_fit_ref 1.157
_refine_ls_hydrogen_treatment constr
_refine_ls_matrix_type full
_refine_ls_number_parameters 668
_refine_ls_number_reflns 7114
_refine_ls_number_restraints 840
_refine_ls_restrained_S_all 1.124
_refine_ls_R_factor_all 0.1302
_refine_ls_R_factor_gt 0.0986
_refine_ls_shift/su_max 0.000
_refine_ls_shift/su_mean 0.000
_refine_ls_structure_factor_coef Fsqd
_refine_ls_weighting_details 'w=1/[\s^2^(Fo^2^)+(0.0700P)^2^+90.0000P] where P=(Fo^2^+2Fc^2^)/3'
_refine_ls_weighting_scheme calc
_refine_ls_wR_factor_gt 0.2325
_refine_ls_wR_factor_ref 0.2485
_reflns_Friedel_coverage 0.000
_reflns_number_gt 5177
_reflns_number_total 7114
_reflns_threshold_expression 'I > 2\s(I)'
_cod_data_source_file ja9b13475_si_004.cif
_cod_data_source_block shelxl
_cod_original_sg_symbol_H-M 'I 2/a'
_cod_database_code 4134202
_shelx_shelxl_version_number 2014/7
_shelx_space_group_comment
;
The symmetry employed for this shelxl refinement is uniquely defined
by the following loop, which should always be used as a source of
symmetry information in preference to the above space-group names.
They are only intended as comments.
;
_shelx_estimated_absorpt_t_min 0.864
_shelx_estimated_absorpt_t_max 0.970

loop_
_space_group_symop_operation_xyz
'x, y, z'
'-x+1/2, y, -z'
'x+1/2, y+1/2, z+1/2'
'-x+1, y+1/2, -z+1/2'
'-x, -y, -z'
'x-1/2, -y, z'
'-x+1/2, -y+1/2, -z+1/2'
'x, -y+1/2, z+1/2'

loop_
_atom_site_label
_atom_site_type_symbol
_atom_site_fract_x
_atom_site_fract_y
_atom_site_fract_z
_atom_site_U_iso_or_equiv
_atom_site_adp_type
_atom_site_occupancy
_atom_site_site_symmetry_order
_atom_site_calc_flag
_atom_site_refinement_flags_posn
_atom_site_refinement_flags_adp
_atom_site_refinement_flags_occupancy
_atom_site_disorder_assembly
_atom_site_disorder_group
Cu1 Cu 0.2500 0.73584(4) 0.0000 0.0326(3) Uani 1 2 d S T P . .
Cu2 Cu 0.2500 0.55929(4) 0.0000 0.0352(3) Uani 1 2 d S T P . .
F16 F 0.4551(5) 0.36784(17) 0.06326(18) 0.0562(13) Uani 1 1 d . . . . .
F17 F 0.4599(6) 0.26358(18) 0.0615(2) 0.0671(15) Uani 1 1 d . . . . .
F18 F 0.2500 0.2114(2) 0.0000 0.071(2) Uani 1 2 d S T P . .
O1 O 0.3852(5) 0.68035(17) 0.02006(18) 0.0390(11) Uani 1 1 d . . . . .
N1 N 0.3295(6) 0.7850(2) 0.0518(2) 0.0347(13) Uani 1 1 d . . . . .
N2 N 0.2911(7) 0.6100(2) 0.0604(2) 0.0416(14) Uani 1 1 d . . . . .
N3 N 0.2124(7) 0.5053(2) 0.0514(2) 0.0389(13) Uani 1 1 d . . . . .
C1 C 0.3322(8) 0.8366(3) 0.0422(3) 0.0389(16) Uani 1 1 d . . . . .
C2 C 0.4264(9) 0.8616(3) 0.0849(3) 0.0470(19) Uani 1 1 d . . . . .
H2 H 0.4492 0.8973 0.0874 0.056 Uiso 1 1 calc R U . . .
C3 C 0.4746(8) 0.8250(3) 0.1198(3) 0.0427(17) Uani 1 1 d . . . . .
H3 H 0.5391 0.8301 0.1514 0.051 Uiso 1 1 calc R U . . .
C4 C 0.4113(8) 0.7764(3) 0.1011(2) 0.0369(15) Uani 1 1 d . . . . .
C5 C 0.4146(7) 0.7312(2) 0.1296(2) 0.0351(15) Uani 1 1 d . . . . .
C6 C 0.3548(8) 0.6825(2) 0.1133(2) 0.0386(16) Uani 1 1 d . . . . .
C7 C 0.3458(8) 0.6583(2) 0.0599(3) 0.0395(17) Uani 1 1 d . . . . .
C8 C 0.3047(8) 0.6455(3) 0.1447(3) 0.0395(16) Uani 1 1 d . . . . .
H8 H 0.2998 0.6484 0.1816 0.047 Uiso 1 1 calc R U . . .
C9 C 0.2615(9) 0.6020(3) 0.1122(3) 0.0423(17) Uani 1 1 d . . . . .
C10 C 0.1992(9) 0.5592(3) 0.1302(3) 0.0431(17) Uani 1 1 d D . . . .
C11 C 0.1730(9) 0.5125(3) 0.1006(3) 0.0423(17) Uani 1 1 d . . . . .
C12 C 0.1262(10) 0.4655(3) 0.1213(3) 0.052(2) Uani 1 1 d . . . . .
H12 H 0.0908 0.4608 0.1541 0.062 Uiso 1 1 calc R U . . .
C13 C 0.1424(10) 0.4286(3) 0.0844(3) 0.0485(19) Uani 1 1 d . . . . .
H13 H 0.1198 0.3931 0.0866 0.058 Uiso 1 1 calc R U . . .
C14 C 0.1988(8) 0.4529(2) 0.0425(3) 0.0381(16) Uani 1 1 d . . . . .
C15 C 0.2500 0.8617(3) 0.0000 0.042(2) Uani 1 2 d S T P . .
C16 C 0.274(3) 0.9197(5) -0.0027(11) 0.049(6) Uani 0.5 1 d . U P A -1
C17 C 0.357(3) 0.9417(11) -0.0367(10) 0.064(6) Uani 0.5 1 d . U P A -1
C18 C 0.372(2) 0.9945(7) -0.0408(7) 0.064(4) Uani 0.5 1 d . U P A -1
C19 C 0.301(3) 1.0260(7) -0.0084(9) 0.071(5) Uani 0.5 1 d . U P A -1
C20 C 0.220(3) 1.0063(8) 0.0232(9) 0.071(5) Uani 0.5 1 d . U P A -1
C21 C 0.202(3) 0.9508(8) 0.0281(9) 0.064(6) Uani 0.5 1 d . U P A -1
F1 F 0.4232(18) 0.9117(5) -0.0682(5) 0.077(4) Uani 0.5 1 d . U P A -1
F2 F 0.453(2) 1.0131(5) -0.0752(5) 0.104(5) Uani 0.5 1 d . U P A -1
F3 F 0.3152(17) 1.0771(4) -0.0127(5) 0.098(5) Uani 0.5 1 d . U P A -1
F4 F 0.150(2) 1.0366(6) 0.0547(7) 0.127(6) Uani 0.5 1 d . U P A -1
F5 F 0.121(3) 0.9340(7) 0.0598(9) 0.111(8) Uani 0.5 1 d . U P A -1
C22 C 0.4809(8) 0.7326(3) 0.1866(3) 0.0382(16) Uani 1 1 d . . . . .
C23 C 0.4280(9) 0.7628(3) 0.2244(3) 0.0473(19) Uani 1 1 d . . . . .
C24 C 0.4891(10) 0.7627(3) 0.2775(3) 0.058(2) Uani 1 1 d . . . . .
C25 C 0.6032(12) 0.7303(4) 0.2929(3) 0.074(3) Uani 1 1 d . . . . .
C26 C 0.6548(10) 0.7002(4) 0.2567(3) 0.067(3) Uani 1 1 d . . . . .
C27 C 0.5926(9) 0.7006(3) 0.2045(3) 0.051(2) Uani 1 1 d . . . . .
F6 F 0.3164(5) 0.79374(17) 0.21174(18) 0.0516(11) Uani 1 1 d . . . . .
F7 F 0.4392(7) 0.7923(2) 0.31279(19) 0.0778(18) Uani 1 1 d . . . . .
F8 F 0.6707(8) 0.7315(3) 0.3432(2) 0.106(3) Uani 1 1 d . . . . .
F9 F 0.7693(7) 0.6698(3) 0.2715(2) 0.098(2) Uani 1 1 d . . . . .
F10 F 0.6520(5) 0.67068(18) 0.17003(18) 0.0589(14) Uani 1 1 d . . . . .
C28 C 0.191(2) 0.5579(13) 0.1887(5) 0.039(4) Uani 0.529(14) 1 d D U P B 2
C29 C 0.070(2) 0.5742(8) 0.2056(7) 0.049(4) Uani 0.529(14) 1 d . U P B 2
C30 C 0.049(2) 0.5708(8) 0.2584(8) 0.056(4) Uani 0.529(14) 1 d . U P B 2
C31 C 0.150(3) 0.5520(7) 0.2945(7) 0.039(3) Uani 0.529(14) 1 d . U P B 2
C32 C 0.278(2) 0.5374(7) 0.2792(6) 0.041(4) Uani 0.529(14) 1 d . U P B 2
C33 C 0.299(2) 0.5406(9) 0.2269(8) 0.042(4) Uani 0.529(14) 1 d . U P B 2
F11 F -0.0386(16) 0.5922(7) 0.1707(5) 0.081(5) Uani 0.529(14) 1 d . U P B 2
F12 F -0.0716(18) 0.5884(8) 0.2734(5) 0.102(6) Uani 0.529(14) 1 d . U P B 2
F13 F 0.1368(16) 0.5486(5) 0.3462(5) 0.057(3) Uani 0.529(14) 1 d . U P B 2
F14 F 0.3841(12) 0.5207(7) 0.3161(5) 0.077(4) Uani 0.529(14) 1 d . U P B 2
F15 F 0.4210(16) 0.5232(9) 0.2121(6) 0.089(5) Uani 0.529(14) 1 d . U P B 2
C28A C 0.150(3) 0.5593(17) 0.1839(6) 0.042(5) Uani 0.471(14) 1 d D U P B 3
C29A C 0.007(3) 0.5607(8) 0.1963(9) 0.052(4) Uani 0.471(14) 1 d . U P B 3
C30A C -0.025(3) 0.5599(8) 0.2455(10) 0.062(4) Uani 0.471(14) 1 d . U P B 3
C31A C 0.077(4) 0.5541(10) 0.2871(11) 0.065(5) Uani 0.471(14) 1 d . U P B 3
C32A C 0.217(4) 0.5505(9) 0.2816(10) 0.054(5) Uani 0.471(14) 1 d . U P B 3
C33A C 0.254(3) 0.5535(8) 0.2286(10) 0.043(4) Uani 0.471(14) 1 d . U P B 3
F11A F -0.0930(16) 0.5670(5) 0.1554(7) 0.065(4) Uani 0.471(14) 1 d . U P B 3
F12A F -0.158(2) 0.5618(5) 0.2544(7) 0.085(5) Uani 0.471(14) 1 d . U P B 3
F13A F 0.050(3) 0.5472(7) 0.3372(7) 0.098(6) Uani 0.471(14) 1 d . U P B 3
F14A F 0.315(3) 0.5437(7) 0.3197(5) 0.095(6) Uani 0.471(14) 1 d . U P B 3
F15A F 0.3952(19) 0.5490(5) 0.2214(5) 0.050(3) Uani 0.471(14) 1 d . U P B 3
C34 C 0.2500 0.4275(4) 0.0000 0.037(2) Uani 1 2 d S T P . .
C35 C 0.2500 0.3703(4) 0.0000 0.039(2) Uani 1 2 d S T P . .
C36 C 0.3533(8) 0.3427(3) 0.0320(3) 0.0407(17) Uani 1 1 d . . . . .
C37 C 0.3558(9) 0.2894(3) 0.0319(3) 0.0485(19) Uani 1 1 d . . . . .
C38 C 0.2500 0.2633(4) 0.0000 0.052(3) Uani 1 2 d S T P . .
Cl1 Cl 0.4266(5) 0.6576(2) 0.3582(2) 0.1151(18) Uani 0.791(7) 1 d D U P C 4
Cl2 Cl 0.6768(7) 0.5938(3) 0.3551(3) 0.168(2) Uani 0.791(7) 1 d D U P C 4
C39 C 0.5880(13) 0.6354(5) 0.3952(5) 0.169(3) Uani 0.791(7) 1 d D U P C 4
H39A H 0.6499 0.6652 0.4069 0.203 Uiso 0.791(7) 1 calc R U P C 4
H39B H 0.5670 0.6167 0.4271 0.203 Uiso 0.791(7) 1 calc R U P C 4
Cl1A Cl 0.597(3) 0.5873(13) 0.2882(8) 0.192(6) Uani 0.209(7) 1 d D U P C 5
Cl2A Cl 0.5880(13) 0.6354(5) 0.3952(5) 0.169(3) Uani 0.209(7) 1 d D U P C 5
C39A C 0.6768(7) 0.5938(3) 0.3551(3) 0.168(2) Uani 0.209(7) 1 d D U P C 5
H39C H 0.6833 0.5592 0.3717 0.202 Uiso 0.209(7) 1 calc R U P C 5
H39D H 0.7753 0.6066 0.3553 0.202 Uiso 0.209(7) 1 calc R U P C 5

loop_
_atom_site_aniso_label
_atom_site_aniso_U_11
_atom_site_aniso_U_22
_atom_site_aniso_U_33
_atom_site_aniso_U_23
_atom_site_aniso_U_13
_atom_site_aniso_U_12
Cu1 0.0405(7) 0.0236(5) 0.0279(6) 0.000 -0.0160(5) 0.000
Cu2 0.0499(7) 0.0260(6) 0.0268(6) 0.000 -0.0057(5) 0.000
F16 0.070(3) 0.043(2) 0.047(3) -0.0026(19) -0.022(2) 0.001(2)
F17 0.097(4) 0.044(3) 0.055(3) 0.018(2) -0.010(3) 0.020(3)
F18 0.113(6) 0.023(3) 0.071(5) 0.000 -0.003(4) 0.000
O1 0.046(3) 0.030(2) 0.035(3) -0.0005(19) -0.013(2) -0.001(2)
N1 0.047(3) 0.025(3) 0.028(3) -0.002(2) -0.010(2) 0.001(2)
N2 0.061(4) 0.027(3) 0.032(3) 0.002(2) -0.011(3) 0.004(3)
N3 0.056(4) 0.030(3) 0.030(3) -0.001(2) 0.002(3) 0.001(3)
C1 0.061(5) 0.028(3) 0.025(3) -0.001(2) -0.006(3) -0.001(3)
C2 0.077(6) 0.029(4) 0.031(3) -0.001(3) -0.003(3) -0.016(3)
C3 0.050(4) 0.040(4) 0.033(3) -0.007(3) -0.013(3) -0.005(3)
C4 0.046(4) 0.035(3) 0.025(3) -0.004(3) -0.012(3) 0.002(3)
C5 0.039(4) 0.032(3) 0.028(3) -0.007(3) -0.017(3) 0.004(3)
C6 0.057(4) 0.028(3) 0.025(3) 0.002(2) -0.017(3) 0.004(3)
C7 0.053(4) 0.029(3) 0.031(3) 0.001(3) -0.015(3) 0.001(3)
C8 0.054(4) 0.030(3) 0.030(3) -0.003(3) -0.013(3) 0.011(3)
C9 0.064(5) 0.030(3) 0.028(3) -0.002(3) -0.011(3) 0.003(3)
C10 0.066(5) 0.032(3) 0.029(3) 0.002(3) -0.003(3) 0.009(3)
C11 0.062(5) 0.028(3) 0.034(4) 0.000(3) -0.002(3) 0.001(3)
C12 0.087(6) 0.032(4) 0.040(4) 0.000(3) 0.018(4) -0.008(4)
C13 0.075(6) 0.027(3) 0.042(4) 0.005(3) 0.005(4) -0.006(3)
C14 0.054(4) 0.025(3) 0.032(3) -0.001(3) -0.003(3) -0.001(3)
C15 0.072(7) 0.022(5) 0.029(5) 0.000 -0.002(5) 0.000
C16 0.084(15) 0.032(6) 0.029(7) -0.015(8) 0.001(9) -0.017(8)
C17 0.100(15) 0.038(10) 0.054(11) -0.002(9) 0.018(11) -0.015(10)
C18 0.105(12) 0.038(8) 0.045(8) 0.013(6) -0.008(8) -0.019(8)
C19 0.118(14) 0.032(8) 0.055(10) -0.001(8) -0.017(9) -0.023(8)
C20 0.127(14) 0.030(9) 0.055(11) -0.006(7) 0.008(10) 0.002(9)
C21 0.111(14) 0.029(8) 0.056(10) -0.009(7) 0.019(10) -0.011(9)
F1 0.130(12) 0.061(8) 0.045(6) -0.015(6) 0.028(7) -0.036(8)
F2 0.200(16) 0.052(7) 0.062(7) 0.007(6) 0.019(9) -0.056(9)
F3 0.187(16) 0.030(4) 0.064(8) 0.010(5) -0.028(8) -0.021(6)
F4 0.223(19) 0.056(8) 0.106(12) -0.017(8) 0.035(12) 0.045(10)
F5 0.200(19) 0.046(9) 0.109(14) 0.003(10) 0.096(13) 0.005(10)
C22 0.044(4) 0.037(3) 0.027(3) -0.009(3) -0.019(3) 0.009(3)
C23 0.052(5) 0.044(4) 0.039(4) -0.010(3) -0.016(3) 0.012(4)
C24 0.080(6) 0.059(5) 0.030(4) -0.018(3) -0.008(4) 0.018(5)
C25 0.097(8) 0.082(7) 0.029(4) -0.015(4) -0.036(4) 0.025(6)
C26 0.073(6) 0.068(6) 0.046(5) -0.013(4) -0.037(4) 0.034(5)
C27 0.061(5) 0.048(4) 0.037(4) -0.018(3) -0.021(3) 0.022(4)
F6 0.047(3) 0.048(3) 0.055(3) -0.011(2) -0.007(2) 0.015(2)
F7 0.103(5) 0.087(4) 0.039(3) -0.021(3) -0.005(3) 0.032(3)
F8 0.149(6) 0.113(5) 0.039(3) -0.025(3) -0.050(3) 0.044(5)
F9 0.101(5) 0.100(5) 0.073(4) -0.025(3) -0.060(3) 0.057(4)
F10 0.058(3) 0.060(3) 0.049(3) -0.022(2) -0.024(2) 0.033(2)
C28 0.056(10) 0.020(6) 0.036(7) 0.004(6) -0.005(6) 0.011(9)
C29 0.064(9) 0.047(8) 0.034(6) 0.009(6) -0.004(7) 0.023(7)
C30 0.072(9) 0.053(8) 0.042(7) -0.008(7) 0.006(7) 0.034(7)
C31 0.051(8) 0.037(6) 0.029(6) -0.007(5) 0.007(6) 0.014(8)
C32 0.052(8) 0.042(7) 0.026(6) -0.001(5) -0.003(6) 0.000(6)
C33 0.045(9) 0.051(9) 0.028(6) 0.006(7) -0.001(7) 0.014(7)
F11 0.073(9) 0.120(12) 0.050(6) 0.008(7) 0.006(6) 0.057(8)
F12 0.099(10) 0.150(13) 0.058(7) 0.003(8) 0.015(7) 0.087(10)
F13 0.092(9) 0.050(6) 0.028(4) -0.008(4) -0.001(5) 0.008(6)
F14 0.041(6) 0.139(12) 0.045(6) 0.031(7) -0.016(5) 0.008(6)
F15 0.060(7) 0.148(15) 0.059(8) 0.034(9) 0.011(6) 0.042(9)
C28A 0.057(10) 0.034(8) 0.032(7) 0.001(7) -0.003(7) 0.013(10)
C29A 0.068(10) 0.040(8) 0.049(8) -0.008(7) 0.011(8) 0.017(8)
C30A 0.080(10) 0.045(8) 0.062(8) -0.009(8) 0.018(8) 0.011(9)
C31A 0.099(10) 0.051(9) 0.048(8) -0.008(8) 0.023(9) 0.004(10)
C32A 0.080(10) 0.041(8) 0.040(8) -0.009(7) 0.000(8) 0.003(9)
C33A 0.067(10) 0.029(8) 0.032(7) -0.004(6) 0.002(8) 0.002(7)
F11A 0.058(8) 0.057(8) 0.080(9) 0.008(6) 0.014(6) 0.014(6)
F12A 0.113(11) 0.052(7) 0.104(11) -0.007(7) 0.069(9) 0.010(7)
F13A 0.180(18) 0.074(9) 0.049(8) -0.026(7) 0.043(11) -0.036(13)
F14A 0.153(14) 0.086(10) 0.034(6) -0.002(6) -0.029(9) -0.028(10)
F15A 0.065(9) 0.045(7) 0.033(5) 0.004(5) -0.017(6) -0.005(6)
C34 0.050(6) 0.030(5) 0.028(4) 0.000 -0.008(4) 0.000
C35 0.062(7) 0.030(5) 0.024(4) 0.000 0.002(4) 0.000
C36 0.057(5) 0.029(3) 0.032(3) 0.002(3) -0.007(3) 0.003(3)
C37 0.068(5) 0.034(4) 0.040(4) 0.008(3) -0.004(4) 0.007(4)
C38 0.085(9) 0.026(5) 0.043(6) 0.000 0.000(6) 0.000
Cl1 0.096(3) 0.120(4) 0.121(4) 0.049(3) -0.016(2) -0.011(2)
Cl2 0.143(4) 0.158(4) 0.197(5) -0.036(4) 0.001(4) -0.001(3)
C39 0.151(5) 0.168(5) 0.181(5) -0.005(5) -0.005(4) 0.016(5)
Cl1A 0.181(12) 0.189(12) 0.199(9) -0.017(10) 0.006(10) -0.008(11)
Cl2A 0.151(5) 0.168(5) 0.181(5) -0.005(5) -0.005(4) 0.016(5)
C39A 0.143(4) 0.158(4) 0.197(5) -0.036(4) 0.001(4) -0.001(3)

loop_
_atom_type_symbol
_atom_type_description
_atom_type_scat_dispersion_real
_atom_type_scat_dispersion_imag
_atom_type_scat_source
C C 0.0033 0.0016 'International Tables Vol C Tables 4.2.6.8 and 6.1.1.4'
H H 0.0000 0.0000 'International Tables Vol C Tables 4.2.6.8 and 6.1.1.4'
Cu Cu 0.3201 1.2651 'International Tables Vol C Tables 4.2.6.8 and 6.1.1.4'
F F 0.0171 0.0103 'International Tables Vol C Tables 4.2.6.8 and 6.1.1.4'
N N 0.0061 0.0033 'International Tables Vol C Tables 4.2.6.8 and 6.1.1.4'
O O 0.0106 0.0060 'International Tables Vol C Tables 4.2.6.8 and 6.1.1.4'
Cl Cl 0.1484 0.1585 'International Tables Vol C Tables 4.2.6.8 and 6.1.1.4'

loop_
_geom_angle_atom_site_label_1
_geom_angle_atom_site_label_2
_geom_angle_atom_site_label_3
_geom_angle
_geom_angle_site_symmetry_1
_geom_angle_site_symmetry_3
_geom_angle_publ_flag
N1 Cu1 N1 96.4(3) 2 . ?
N1 Cu1 O1 148.8(2) 2 . ?
N1 Cu1 O1 97.4(2) . . ?
N1 Cu1 O1 97.4(2) 2 2 ?
N1 Cu1 O1 148.8(2) . 2 ?
O1 Cu1 O1 84.8(3) . 2 ?
N3 Cu2 N3 90.2(3) . 2 ?
N3 Cu2 N2 158.3(3) . 2 ?
N3 Cu2 N2 89.5(2) 2 2 ?
N3 Cu2 N2 89.5(2) . . ?
N3 Cu2 N2 158.3(3) 2 . ?
N2 Cu2 N2 98.7(3) 2 . ?
C7 O1 Cu1 106.7(5) . . ?
C1 N1 C4 107.3(5) . . ?
C1 N1 Cu1 123.1(4) . . ?
C4 N1 Cu1 128.9(4) . . ?
C7 N2 C9 105.7(6) . . ?
C7 N2 Cu2 129.0(5) . . ?
C9 N2 Cu2 125.2(5) . . ?
C11 N3 C14 104.7(6) . . ?
C11 N3 Cu2 127.2(5) . . ?
C14 N3 Cu2 127.4(5) . . ?
N1 C1 C15 125.1(6) . . ?
N1 C1 C2 109.1(6) . . ?
C15 C1 C2 125.7(6) . . ?
C3 C2 C1 107.4(6) . . ?
C3 C2 H2 126.3 . . ?
C1 C2 H2 126.3 . . ?
C2 C3 C4 108.1(6) . . ?
C2 C3 H3 126.0 . . ?
C4 C3 H3 126.0 . . ?
C5 C4 N1 125.4(6) . . ?
C5 C4 C3 126.1(6) . . ?
N1 C4 C3 108.0(6) . . ?
C4 C5 C6 128.5(5) . . ?
C4 C5 C22 117.7(6) . . ?
C6 C5 C22 113.6(6) . . ?
C8 C6 C5 127.2(6) . . ?
C8 C6 C7 104.8(6) . . ?
C5 C6 C7 127.7(7) . . ?
O1 C7 N2 125.4(6) . . ?
O1 C7 C6 123.7(6) . . ?
N2 C7 C6 110.9(6) . . ?
C6 C8 C9 107.9(6) . . ?
C6 C8 H8 126.0 . . ?
C9 C8 H8 126.0 . . ?
C10 C9 N2 126.1(6) . . ?
C10 C9 C8 123.4(7) . . ?
N2 C9 C8 110.5(6) . . ?
C9 C10 C11 124.2(7) . . ?
C9 C10 C28 115.8(14) . . ?
C11 C10 C28 118.4(14) . . ?
C9 C10 C28A 120.5(18) . . ?
C11 C10 C28A 115.3(18) . . ?
N3 C11 C12 111.1(6) . . ?
N3 C11 C10 123.3(7) . . ?
C12 C11 C10 124.7(7) . . ?
C13 C12 C11 106.0(7) . . ?
C13 C12 H12 127.0 . . ?
C11 C12 H12 127.0 . . ?
C12 C13 C14 107.4(6) . . ?
C12 C13 H13 126.3 . . ?
C14 C13 H13 126.3 . . ?
N3 C14 C13 110.6(6) . . ?
N3 C14 C34 123.6(7) . . ?
C13 C14 C34 125.5(6) . . ?
C1 C15 C1 124.4(8) . 2 ?
C1 C15 C16 115.0(11) . . ?
C1 C15 C16 119.8(11) 2 . ?
C17 C16 C21 119(2) . . ?
C17 C16 C15 123(2) . . ?
C21 C16 C15 118(2) . . ?
F1 C17 C16 120(2) . . ?
F1 C17 C18 118(2) . . ?
C16 C17 C18 122(3) . . ?
F2 C18 C17 119(2) . . ?
F2 C18 C19 123.0(17) . . ?
C17 C18 C19 118(2) . . ?
C20 C19 F3 120.9(19) . . ?
C20 C19 C18 120.8(17) . . ?
F3 C19 C18 118(2) . . ?
C19 C20 F4 121.3(18) . . ?
C19 C20 C21 122(2) . . ?
F4 C20 C21 117(2) . . ?
F5 C21 C16 124(2) . . ?
F5 C21 C20 119(2) . . ?
C16 C21 C20 118(2) . . ?
C27 C22 C23 116.6(6) . . ?
C27 C22 C5 120.5(6) . . ?
C23 C22 C5 122.8(6) . . ?
F6 C23 C22 121.6(6) . . ?
F6 C23 C24 116.4(7) . . ?
C22 C23 C24 122.0(7) . . ?
F7 C24 C25 119.9(7) . . ?
F7 C24 C23 121.3(8) . . ?
C25 C24 C23 118.8(7) . . ?
F8 C25 C26 119.5(8) . . ?
F8 C25 C24 120.4(8) . . ?
C26 C25 C24 119.9(7) . . ?
C25 C26 F9 119.9(7) . . ?
C25 C26 C27 120.6(7) . . ?
F9 C26 C27 119.5(8) . . ?
F10 C27 C22 120.2(6) . . ?
F10 C27 C26 117.5(7) . . ?
C22 C27 C26 122.1(7) . . ?
C29 C28 C33 117.2(15) . . ?
C29 C28 C10 118.3(16) . . ?
C33 C28 C10 124.5(17) . . ?
C28 C29 F11 120.2(16) . . ?
C28 C29 C30 122.1(16) . . ?
F11 C29 C30 117.6(18) . . ?
C31 C30 F12 120(2) . . ?
C31 C30 C29 120.6(18) . . ?
F12 C30 C29 119.8(18) . . ?
C30 C31 F13 123(2) . . ?
C30 C31 C32 119.0(18) . . ?
F13 C31 C32 117.8(15) . . ?
F14 C32 C33 120.3(17) . . ?
F14 C32 C31 119.3(15) . . ?
C33 C32 C31 120.5(17) . . ?
F15 C33 C32 119.7(17) . . ?
F15 C33 C28 119.7(18) . . ?
C32 C33 C28 120.5(19) . . ?
C33A C28A C29A 113.9(17) . . ?
C33A C28A C10 117.6(19) . . ?
C29A C28A C10 128.4(19) . . ?
F11A C29A C30A 121(2) . . ?
F11A C29A C28A 115.4(19) . . ?
C30A C29A C28A 123(2) . . ?
F12A C30A C29A 121(3) . . ?
F12A C30A C31A 118(2) . . ?
C29A C30A C31A 121(3) . . ?
C30A C31A F13A 124(3) . . ?
C30A C31A C32A 122(2) . . ?
F13A C31A C32A 114(3) . . ?
F14A C32A C31A 124(3) . . ?
F14A C32A C33A 119(3) . . ?
C31A C32A C33A 118(2) . . ?
F15A C33A C28A 119(2) . . ?
F15A C33A C32A 119(2) . . ?
C28A C33A C32A 122(2) . . ?
C14 C34 C14 124.2(9) 2 . ?
C14 C34 C35 117.9(4) 2 . ?
C14 C34 C35 117.9(4) . . ?
C36 C35 C36 117.6(9) . 2 ?
C36 C35 C34 121.2(4) . . ?
C36 C35 C34 121.2(4) 2 . ?
F16 C36 C37 118.7(6) . . ?
F16 C36 C35 119.5(6) . . ?
C37 C36 C35 121.8(7) . . ?
F17 C37 C38 120.5(7) . . ?
F17 C37 C36 120.7(7) . . ?
C38 C37 C36 118.8(7) . . ?
F18 C38 C37 119.4(5) . . ?
F18 C38 C37 119.4(5) . 2 ?
C37 C38 C37 121.1(9) . 2 ?
Cl2 C39 Cl1 109.5(7) . . ?
Cl2 C39 H39A 109.8 . . ?
Cl1 C39 H39A 109.8 . . ?
Cl2 C39 H39B 109.8 . . ?
Cl1 C39 H39B 109.8 . . ?
H39A C39 H39B 108.2 . . ?
Cl2A C39A Cl1A 115.8(11) . . ?
Cl2A C39A H39C 108.3 . . ?
Cl1A C39A H39C 108.3 . . ?
Cl2A C39A H39D 108.3 . . ?
Cl1A C39A H39D 108.3 . . ?
H39C C39A H39D 107.4 . . ?

loop_
_geom_bond_atom_site_label_1
_geom_bond_atom_site_label_2
_geom_bond_distance
_geom_bond_site_symmetry_2
_geom_bond_publ_flag
Cu1 N1 1.914(5) 2 ?
Cu1 N1 1.914(5) . ?
Cu1 O1 1.948(5) . ?
Cu1 O1 1.948(5) 2 ?
Cu2 N3 1.982(6) . ?
Cu2 N3 1.982(6) 2 ?
Cu2 N2 2.020(6) 2 ?
Cu2 N2 2.020(6) . ?
F16 C36 1.334(8) . ?
F17 C37 1.336(9) . ?
F18 C38 1.344(12) . ?
O1 C7 1.266(9) . ?
N1 C1 1.360(8) . ?
N1 C4 1.399(8) . ?
N2 C7 1.355(9) . ?
N2 C9 1.402(9) . ?
N3 C11 1.366(9) . ?
N3 C14 1.380(8) . ?
C1 C15 1.399(8) . ?
C1 C2 1.461(9) . ?
C2 C3 1.337(10) . ?
C2 H2 0.9500 . ?
C3 C4 1.450(9) . ?
C3 H3 0.9500 . ?
C4 C5 1.376(9) . ?
C5 C6 1.422(9) . ?
C5 C22 1.502(8) . ?
C6 C8 1.375(10) . ?
C6 C7 1.487(9) . ?
C8 C9 1.425(9) . ?
C8 H8 0.9500 . ?
C9 C10 1.365(10) . ?
C10 C11 1.431(9) . ?
C10 C28 1.502(15) . ?
C10 C28A 1.504(16) . ?
C11 C12 1.423(10) . ?
C12 C13 1.363(11) . ?
C12 H12 0.9500 . ?
C13 C14 1.407(10) . ?
C13 H13 0.9500 . ?
C14 C34 1.408(8) . ?
C15 C1 1.399(8) 2 ?
C15 C16 1.524(16) . ?
C16 C17 1.37(4) . ?
C16 C21 1.37(3) . ?
C17 F1 1.33(3) . ?
C17 C18 1.38(3) . ?
C18 F2 1.33(3) . ?
C18 C19 1.39(3) . ?
C19 C20 1.30(3) . ?
C19 F3 1.34(2) . ?
C20 F4 1.36(3) . ?
C20 C21 1.45(3) . ?
C21 F5 1.27(3) . ?
C22 C27 1.372(9) . ?
C22 C23 1.386(10) . ?
C23 F6 1.331(8) . ?
C23 C24 1.396(10) . ?
C24 F7 1.319(9) . ?
C24 C25 1.382(12) . ?
C25 F8 1.350(8) . ?
C25 C26 1.350(13) . ?
C26 F9 1.352(9) . ?
C26 C27 1.378(10) . ?
C27 F10 1.350(9) . ?
C28 C29 1.35(3) . ?
C28 C33 1.39(3) . ?
C29 F11 1.346(19) . ?
C29 C30 1.39(3) . ?
C30 C31 1.33(3) . ?
C30 F12 1.33(2) . ?
C31 F13 1.34(2) . ?
C31 C32 1.38(3) . ?
C32 F14 1.348(19) . ?
C32 C33 1.37(3) . ?
C33 F15 1.34(2) . ?
C28A C33A 1.41(3) . ?
C28A C29A 1.43(3) . ?
C29A F11A 1.32(3) . ?
C29A C30A 1.33(3) . ?
C30A F12A 1.32(3) . ?
C30A C31A 1.34(4) . ?
C31A F13A 1.35(3) . ?
C31A C32A 1.36(4) . ?
C32A F14A 1.26(3) . ?
C32A C33A 1.44(4) . ?
C33A F15A 1.38(3) . ?
C34 C14 1.408(8) 2 ?
C34 C35 1.483(13) . ?
C35 C36 1.385(8) . ?
C35 C36 1.385(8) 2 ?
C36 C37 1.381(10) . ?
C37 C38 1.378(9) . ?
C38 C37 1.378(9) 2 ?
Cl1 C39 1.778(11) . ?
Cl2 C39 1.773(10) . ?
C39 H39A 0.9900 . ?
C39 H39B 0.9900 . ?
Cl1A C39A 1.776(17) . ?
Cl2A C39A 1.773(10) . ?
C39A H39C 0.9900 . ?
C39A H39D 0.9900 . ?

loop_
_geom_torsion_atom_site_label_1
_geom_torsion_atom_site_label_2
_geom_torsion_atom_site_label_3
_geom_torsion_atom_site_label_4
_geom_torsion
_geom_torsion_site_symmetry_1
_geom_torsion_site_symmetry_2
_geom_torsion_site_symmetry_3
_geom_torsion_site_symmetry_4
_geom_torsion_publ_flag
C4 N1 C1 C15 -172.1(6) . . . . ?
Cu1 N1 C1 C15 16.5(10) . . . . ?
C4 N1 C1 C2 3.8(9) . . . . ?
Cu1 N1 C1 C2 -167.6(5) . . . . ?
N1 C1 C2 C3 -1.7(10) . . . . ?
C15 C1 C2 C3 174.1(7) . . . . ?
C1 C2 C3 C4 -1.0(10) . . . . ?
C1 N1 C4 C5 167.5(7) . . . . ?
Cu1 N1 C4 C5 -21.7(11) . . . . ?
C1 N1 C4 C3 -4.4(8) . . . . ?
Cu1 N1 C4 C3 166.4(5) . . . . ?
C2 C3 C4 C5 -168.5(8) . . . . ?
C2 C3 C4 N1 3.3(9) . . . . ?
N1 C4 C5 C6 9.6(13) . . . . ?
C3 C4 C5 C6 -179.9(8) . . . . ?
N1 C4 C5 C22 -166.1(7) . . . . ?
C3 C4 C5 C22 4.4(12) . . . . ?
C4 C5 C6 C8 -150.0(8) . . . . ?
C22 C5 C6 C8 25.8(11) . . . . ?
C4 C5 C6 C7 36.6(13) . . . . ?
C22 C5 C6 C7 -147.6(7) . . . . ?
Cu1 O1 C7 N2 110.9(7) . . . . ?
Cu1 O1 C7 C6 -69.5(7) . . . . ?
C9 N2 C7 O1 -179.4(7) . . . . ?
Cu2 N2 C7 O1 -1.7(11) . . . . ?
C9 N2 C7 C6 0.9(8) . . . . ?
Cu2 N2 C7 C6 178.6(5) . . . . ?
C8 C6 C7 O1 -178.7(7) . . . . ?
C5 C6 C7 O1 -4.1(12) . . . . ?
C8 C6 C7 N2 1.0(8) . . . . ?
C5 C6 C7 N2 175.5(7) . . . . ?
C5 C6 C8 C9 -177.0(7) . . . . ?
C7 C6 C8 C9 -2.4(8) . . . . ?
C7 N2 C9 C10 177.0(8) . . . . ?
Cu2 N2 C9 C10 -0.8(11) . . . . ?
C7 N2 C9 C8 -2.5(8) . . . . ?
Cu2 N2 C9 C8 179.7(5) . . . . ?
C6 C8 C9 C10 -176.3(7) . . . . ?
C6 C8 C9 N2 3.2(9) . . . . ?
N2 C9 C10 C11 9.6(13) . . . . ?
C8 C9 C10 C11 -171.0(7) . . . . ?
N2 C9 C10 C28 174.8(12) . . . . ?
C8 C9 C10 C28 -5.8(15) . . . . ?
N2 C9 C10 C28A -169.1(14) . . . . ?
C8 C9 C10 C28A 10.3(17) . . . . ?
C14 N3 C11 C12 -3.7(9) . . . . ?
Cu2 N3 C11 C12 167.5(6) . . . . ?
C14 N3 C11 C10 166.5(7) . . . . ?
Cu2 N3 C11 C10 -22.3(11) . . . . ?
C9 C10 C11 N3 2.2(12) . . . . ?
C28 C10 C11 N3 -162.6(11) . . . . ?
C28A C10 C11 N3 -179.0(13) . . . . ?
C9 C10 C11 C12 171.1(8) . . . . ?
C28 C10 C11 C12 6.2(15) . . . . ?
C28A C10 C11 C12 -10.2(16) . . . . ?
N3 C11 C12 C13 2.1(10) . . . . ?
C10 C11 C12 C13 -167.9(8) . . . . ?
C11 C12 C13 C14 0.4(10) . . . . ?
C11 N3 C14 C13 3.9(9) . . . . ?
Cu2 N3 C14 C13 -167.2(5) . . . . ?
C11 N3 C14 C34 -169.6(6) . . . . ?
Cu2 N3 C14 C34 19.3(10) . . . . ?
C12 C13 C14 N3 -2.7(10) . . . . ?
C12 C13 C14 C34 170.6(7) . . . . ?
N1 C1 C15 C1 -9.1(6) . . . 2 ?
C2 C1 C15 C1 175.7(9) . . . 2 ?
N1 C1 C15 C16 -179.0(13) . . . . ?
C2 C1 C15 C16 5.8(14) . . . . ?
C1 C15 C16 C17 100.9(14) . . . . ?
C1 C15 C16 C17 -69.5(16) 2 . . . ?
C1 C15 C16 C21 -83.4(18) . . . . ?
C1 C15 C16 C21 106.2(18) 2 . . . ?
C21 C16 C17 F1 -178(2) . . . . ?
C15 C16 C17 F1 -1.9(17) . . . . ?
C21 C16 C17 C18 0.7(15) . . . . ?
C15 C16 C17 C18 176.3(19) . . . . ?
F1 C17 C18 F2 -1.2(19) . . . . ?
C16 C17 C18 F2 -179.4(15) . . . . ?
F1 C17 C18 C19 179.3(19) . . . . ?
C16 C17 C18 C19 1.1(14) . . . . ?
F2 C18 C19 C20 177.7(19) . . . . ?
C17 C18 C19 C20 -3(3) . . . . ?
F2 C18 C19 F3 1(3) . . . . ?
C17 C18 C19 F3 -179.6(15) . . . . ?
F3 C19 C20 F4 -3(4) . . . . ?
C18 C19 C20 F4 -179(2) . . . . ?
F3 C19 C20 C21 179(2) . . . . ?
C18 C19 C20 C21 3(4) . . . . ?
C17 C16 C21 F5 178(2) . . . . ?
C15 C16 C21 F5 3(4) . . . . ?
C17 C16 C21 C20 -1(3) . . . . ?
C15 C16 C21 C20 -177(2) . . . . ?
C19 C20 C21 F5 180(3) . . . . ?
F4 C20 C21 F5 2(4) . . . . ?
C19 C20 C21 C16 -1(4) . . . . ?
F4 C20 C21 C16 -179(2) . . . . ?
C4 C5 C22 C27 -122.9(9) . . . . ?
C6 C5 C22 C27 60.8(10) . . . . ?
C4 C5 C22 C23 61.8(11) . . . . ?
C6 C5 C22 C23 -114.5(9) . . . . ?
C27 C22 C23 F6 -177.4(8) . . . . ?
C5 C22 C23 F6 -1.9(13) . . . . ?
C27 C22 C23 C24 3.0(13) . . . . ?
C5 C22 C23 C24 178.5(8) . . . . ?
F6 C23 C24 F7 -0.8(14) . . . . ?
C22 C23 C24 F7 178.8(8) . . . . ?
F6 C23 C24 C25 178.5(9) . . . . ?
C22 C23 C24 C25 -1.9(15) . . . . ?
F7 C24 C25 F8 -4.9(17) . . . . ?
C23 C24 C25 F8 175.8(10) . . . . ?
F7 C24 C25 C26 -179.6(11) . . . . ?
C23 C24 C25 C26 1.1(17) . . . . ?
F8 C25 C26 F9 3.1(18) . . . . ?
C24 C25 C26 F9 177.8(11) . . . . ?
F8 C25 C26 C27 -176.3(10) . . . . ?
C24 C25 C26 C27 -1.6(18) . . . . ?
C23 C22 C27 F10 -178.6(8) . . . . ?
C5 C22 C27 F10 5.8(13) . . . . ?
C23 C22 C27 C26 -3.5(14) . . . . ?
C5 C22 C27 C26 -179.1(9) . . . . ?
C25 C26 C27 F10 178.1(10) . . . . ?
F9 C26 C27 F10 -1.3(15) . . . . ?
C25 C26 C27 C22 2.8(17) . . . . ?
F9 C26 C27 C22 -176.6(9) . . . . ?
C9 C10 C28 C29 95(3) . . . . ?
C11 C10 C28 C29 -99(3) . . . . ?
C9 C10 C28 C33 -85(3) . . . . ?
C11 C10 C28 C33 81(3) . . . . ?
C33 C28 C29 F11 179(2) . . . . ?
C10 C28 C29 F11 -1(4) . . . . ?
C33 C28 C29 C30 -4(4) . . . . ?
C10 C28 C29 C30 175(2) . . . . ?
C28 C29 C30 C31 1(4) . . . . ?
F11 C29 C30 C31 178(2) . . . . ?
C28 C29 C30 F12 179(2) . . . . ?
F11 C29 C30 F12 -5(3) . . . . ?
F12 C30 C31 F13 2(3) . . . . ?
C29 C30 C31 F13 178.9(19) . . . . ?
F12 C30 C31 C32 -175(2) . . . . ?
C29 C30 C31 C32 2(3) . . . . ?
C30 C31 C32 F14 176.8(18) . . . . ?
F13 C31 C32 F14 0(3) . . . . ?
C30 C31 C32 C33 -2(3) . . . . ?
F13 C31 C32 C33 -179.3(18) . . . . ?
F14 C32 C33 F15 5(3) . . . . ?
C31 C32 C33 F15 -176(2) . . . . ?
F14 C32 C33 C28 -180(2) . . . . ?
C31 C32 C33 C28 -1(3) . . . . ?
C29 C28 C33 F15 179(2) . . . . ?
C10 C28 C33 F15 0(4) . . . . ?
C29 C28 C33 C32 4(4) . . . . ?
C10 C28 C33 C32 -175(2) . . . . ?
C9 C10 C28A C33A -77(3) . . . . ?
C11 C10 C28A C33A 104(3) . . . . ?
C9 C10 C28A C29A 108(4) . . . . ?
C11 C10 C28A C29A -71(4) . . . . ?
C33A C28A C29A F11A 179(2) . . . . ?
C10 C28A C29A F11A -6(5) . . . . ?
C33A C28A C29A C30A 4(5) . . . . ?
C10 C28A C29A C30A 179(3) . . . . ?
F11A C29A C30A F12A 5(3) . . . . ?
C28A C29A C30A F12A 179(3) . . . . ?
F11A C29A C30A C31A -179(2) . . . . ?
C28A C29A C30A C31A -5(4) . . . . ?
F12A C30A C31A F13A 4(4) . . . . ?
C29A C30A C31A F13A -172(2) . . . . ?
F12A C30A C31A C32A 179(2) . . . . ?
C29A C30A C31A C32A 2(4) . . . . ?
C30A C31A C32A F14A -178(2) . . . . ?
F13A C31A C32A F14A -3(4) . . . . ?
C30A C31A C32A C33A 0(4) . . . . ?
F13A C31A C32A C33A 175.4(19) . . . . ?
C29A C28A C33A F15A 177(2) . . . . ?
C10 C28A C33A F15A 1(4) . . . . ?
C29A C28A C33A C32A -1(4) . . . . ?
C10 C28A C33A C32A -177(2) . . . . ?
F14A C32A C33A F15A 0(3) . . . . ?
C31A C32A C33A F15A -179(2) . . . . ?
F14A C32A C33A C28A 178(3) . . . . ?
C31A C32A C33A C28A -1(4) . . . . ?
N3 C14 C34 C14 -9.9(5) . . . 2 ?
C13 C14 C34 C14 177.6(8) . . . 2 ?
N3 C14 C34 C35 170.1(5) . . . . ?
C13 C14 C34 C35 -2.4(8) . . . . ?
C14 C34 C35 C36 102.4(5) 2 . . . ?
C14 C34 C35 C36 -77.6(5) . . . . ?
C14 C34 C35 C36 -77.6(5) 2 . . 2 ?
C14 C34 C35 C36 102.4(5) . . . 2 ?
C36 C35 C36 F16 179.7(8) 2 . . . ?
C34 C35 C36 F16 -0.3(8) . . . . ?
C36 C35 C36 C37 0.9(6) 2 . . . ?
C34 C35 C36 C37 -179.1(6) . . . . ?
F16 C36 C37 F17 -1.6(12) . . . . ?
C35 C36 C37 F17 177.2(6) . . . . ?
F16 C36 C37 C38 179.4(6) . . . . ?
C35 C36 C37 C38 -1.8(11) . . . . ?
F17 C37 C38 F18 1.9(9) . . . . ?
C36 C37 C38 F18 -179.1(6) . . . . ?
F17 C37 C38 C37 -178.1(9) . . . 2 ?
C36 C37 C38 C37 0.9(6) . . . 2 ?
